data_4346049
loop_
_publ_author_name
'Gonzalez, Miguel I.'
'Bloch, Eric D.'
'Mason, Jarad A.'
'Teat, Simon J.'
'Long, Jeffrey R.'

_publ_section_title
;
 Single-crystal-to-single-crystal metalation of a metal-organic framework:
 a route toward structurally well-defined catalysts.
;
_journal_issue 6
_journal_name_full 'Inorganic chemistry'
_journal_page_first 2995
_journal_page_last 3005
_journal_paper_doi 10.1021/acs.inorgchem.5b00096
_journal_volume 54
_journal_year 2015
_chemical_formula_moiety '0.5(C123.84 H74.24 N20.64 O56 Zr12), 4(O)'
_chemical_formula_sum 'C61.92 H37.05 N10.32 O32 Zr6'
_chemical_formula_weight 1984.90
_chemical_name_common Zr6O4(OH)4(bpydc)5.16
_space_group_crystal_system cubic
_space_group_IT_number 225
_space_group_name_Hall '-F 4 2 3'
_space_group_name_H-M_alt 'F m -3 m'
_atom_sites_solution_hydrogens geom
_atom_sites_solution_primary direct
_atom_sites_solution_secondary difmap
_audit_creation_date 2014-11-06
_audit_creation_method
;
Olex2 1.2
(compiled 2014.08.28 svn.r2986 for OlexSys, GUI svn.r4874)
;
_cell_angle_alpha 90
_cell_angle_beta 90
_cell_angle_gamma 90
_cell_formula_units_Z 4
_cell_length_a 26.520(2)
_cell_length_b 26.520(2)
_cell_length_c 26.520(2)
_cell_measurement_reflns_used 5088
_cell_measurement_temperature 100(2)
_cell_volume 18652(2)
_computing_cell_refinement 'Bruker SAINT v8.27b'
_computing_data_reduction 'Bruker SAINT v8.27b'
_computing_molecular_graphics 'Olex2 (Dolomanov et al., 2009)'
_computing_publication_material 'Olex2 (Dolomanov et al., 2009)'
_computing_structure_refinement 'SHELXL-2014/6 (Sheldrick, 2014)'
_computing_structure_solution SHELXS-2014
_diffrn_ambient_temperature 100(2)
_diffrn_detector_area_resol_mean 8.366
_diffrn_measured_fraction_theta_full 0.944
_diffrn_measured_fraction_theta_max 0.940
_diffrn_measurement_device_type 'Bruker APEX-II CCD'
_diffrn_measurement_method 'phi and omega scans'
_diffrn_radiation_type MoK\a
_diffrn_radiation_wavelength 0.71073
_diffrn_reflns_av_R_equivalents 0.0708
_diffrn_reflns_av_unetI/netI 0.0344
_diffrn_reflns_Laue_measured_fraction_full 0.944
_diffrn_reflns_Laue_measured_fraction_max 0.940
_diffrn_reflns_limit_h_max 26
_diffrn_reflns_limit_h_min -29
_diffrn_reflns_limit_k_max 18
_diffrn_reflns_limit_k_min -27
_diffrn_reflns_limit_l_max 26
_diffrn_reflns_limit_l_min -30
_diffrn_reflns_number 14200
_diffrn_reflns_point_group_measured_fraction_full 0.944
_diffrn_reflns_point_group_measured_fraction_max 0.940
_diffrn_reflns_theta_full 25.242
_diffrn_reflns_theta_max 25.325
_diffrn_reflns_theta_min 1.330
_diffrn_source 'micro focus sealed tube'
_exptl_absorpt_coefficient_mu 0.360
_exptl_absorpt_correction_T_max 0.4901
_exptl_absorpt_correction_T_min 0.4534
_exptl_absorpt_correction_type multi-scan
_exptl_absorpt_process_details
;
SADABS-2008/1 (Bruker,2008) was used for absorption correction.
wR2(int) was 0.0624 before and 0.0511 after correction.
The Ratio of minimum to maximum transmission is 0.9251.
The \l/2 correction factor is 0.0000.
;
_exptl_crystal_colour colorless
_exptl_crystal_density_diffrn 0.707
_exptl_crystal_density_method 'not measured'
_exptl_crystal_description octahedral
_exptl_crystal_F_000 3907
_exptl_crystal_size_max 0.04
_exptl_crystal_size_mid 0.04
_exptl_crystal_size_min 0.04
_refine_diff_density_max 0.284
_refine_diff_density_min -0.755
_refine_diff_density_rms 0.068
_refine_ls_extinction_method none
_refine_ls_goodness_of_fit_ref 1.084
_refine_ls_hydrogen_treatment constr
_refine_ls_matrix_type full
_refine_ls_number_parameters 47
_refine_ls_number_reflns 866
_refine_ls_number_restraints 0
_refine_ls_restrained_S_all 1.084
_refine_ls_R_factor_all 0.0396
_refine_ls_R_factor_gt 0.0329
_refine_ls_shift/su_max 0.000
_refine_ls_shift/su_mean 0.000
_refine_ls_structure_factor_coef Fsqd
_refine_ls_weighting_details 'w=1/[\s^2^(Fo^2^)+(0.0639P)^2^] where P=(Fo^2^+2Fc^2^)/3'
_refine_ls_weighting_scheme calc
_refine_ls_wR_factor_gt 0.0984
_refine_ls_wR_factor_ref 0.0997
_reflns_Friedel_coverage 0.000
_reflns_number_gt 704
_reflns_number_total 866
_reflns_threshold_expression 'I > 2\s(I)'
_cod_data_source_file ic5b00096_si_001.cif
_cod_data_source_block mig006_0m
_cod_depositor_comments
;
The following automatic conversions were performed:

data item '_atom_sites_solution_secondary' value 'diffmap' was
changed to 'difmap'.

Automatic conversion script
Id: cif_fix_values 6909 2019-04-08 15:41:33Z antanas 
;
_cod_original_cell_volume 18652(4)
_cod_database_code 4346049
_shelxl_version_number 2014/6
_shelx_space_group_comment
;
The symmetry employed for this shelxl refinement is uniquely defined
by the following loop, which should always be used as a source of
symmetry information in preference to the above space-group names.
They are only intended as comments.
;
_shelx_estimated_absorpt_t_max 0.986
_shelx_estimated_absorpt_t_min 0.986
_olex2_refinement_description
;
1. Fixed Uiso
 At 1.2 times of:
  All C(H) groups, All C(H,H) groups
2. Shared sites
{N9, C9}
3. Rigid bond restraints
 O3
 with sigma for 1-2 distances of 0.01 and sigma for 1-3 distances of 0.01
4. Uiso/Uaniso restraints and constraints
O3: within 2.5A with sigma of 0.04 and sigma for terminal atoms of 0.08
Uanis(N9) = Uanis(C9)
5. Others
 Fixed Sof: O2B(0.08333) O1(0.43) C4(0.215) C5(0.215) C8(0.215) C9(0.215)
 H9(0.215) N9(0.215) C10(0.43) H10(0.25) O2A(0.08333) O3(0.07)
6.a Aromatic/amide H refined with riding coordinates:
 C9(H9), C10(H10), C10(H10A)
;
_olex2_submission_special_instructions 'No special instructions were received'

loop_
_space_group_symop_operation_xyz
'x, y, z'
'-x, -y, z'
'-x, y, -z'
'x, -y, -z'
'z, x, y'
'z, -x, -y'
'-z, -x, y'
'-z, x, -y'
'y, z, x'
'-y, z, -x'
'y, -z, -x'
'-y, -z, x'
'y, x, -z'
'-y, -x, -z'
'y, -x, z'
'-y, x, z'
'x, z, -y'
'-x, z, y'
'-x, -z, -y'
'x, -z, y'
'z, y, -x'
'z, -y, x'
'-z, y, x'
'-z, -y, -x'
'x, y+1/2, z+1/2'
'-x, -y+1/2, z+1/2'
'-x, y+1/2, -z+1/2'
'x, -y+1/2, -z+1/2'
'z, x+1/2, y+1/2'
'z, -x+1/2, -y+1/2'
'-z, -x+1/2, y+1/2'
'-z, x+1/2, -y+1/2'
'y, z+1/2, x+1/2'
'-y, z+1/2, -x+1/2'
'y, -z+1/2, -x+1/2'
'-y, -z+1/2, x+1/2'
'y, x+1/2, -z+1/2'
'-y, -x+1/2, -z+1/2'
'y, -x+1/2, z+1/2'
'-y, x+1/2, z+1/2'
'x, z+1/2, -y+1/2'
'-x, z+1/2, y+1/2'
'-x, -z+1/2, -y+1/2'
'x, -z+1/2, y+1/2'
'z, y+1/2, -x+1/2'
'z, -y+1/2, x+1/2'
'-z, y+1/2, x+1/2'
'-z, -y+1/2, -x+1/2'
'x+1/2, y, z+1/2'
'-x+1/2, -y, z+1/2'
'-x+1/2, y, -z+1/2'
'x+1/2, -y, -z+1/2'
'z+1/2, x, y+1/2'
'z+1/2, -x, -y+1/2'
'-z+1/2, -x, y+1/2'
'-z+1/2, x, -y+1/2'
'y+1/2, z, x+1/2'
'-y+1/2, z, -x+1/2'
'y+1/2, -z, -x+1/2'
'-y+1/2, -z, x+1/2'
'y+1/2, x, -z+1/2'
'-y+1/2, -x, -z+1/2'
'y+1/2, -x, z+1/2'
'-y+1/2, x, z+1/2'
'x+1/2, z, -y+1/2'
'-x+1/2, z, y+1/2'
'-x+1/2, -z, -y+1/2'
'x+1/2, -z, y+1/2'
'z+1/2, y, -x+1/2'
'z+1/2, -y, x+1/2'
'-z+1/2, y, x+1/2'
'-z+1/2, -y, -x+1/2'
'x+1/2, y+1/2, z'
'-x+1/2, -y+1/2, z'
'-x+1/2, y+1/2, -z'
'x+1/2, -y+1/2, -z'
'z+1/2, x+1/2, y'
'z+1/2, -x+1/2, -y'
'-z+1/2, -x+1/2, y'
'-z+1/2, x+1/2, -y'
'y+1/2, z+1/2, x'
'-y+1/2, z+1/2, -x'
'y+1/2, -z+1/2, -x'
'-y+1/2, -z+1/2, x'
'y+1/2, x+1/2, -z'
'-y+1/2, -x+1/2, -z'
'y+1/2, -x+1/2, z'
'-y+1/2, x+1/2, z'
'x+1/2, z+1/2, -y'
'-x+1/2, z+1/2, y'
'-x+1/2, -z+1/2, -y'
'x+1/2, -z+1/2, y'
'z+1/2, y+1/2, -x'
'z+1/2, -y+1/2, x'
'-z+1/2, y+1/2, x'
'-z+1/2, -y+1/2, -x'
'-x, -y, -z'
'x, y, -z'
'x, -y, z'
'-x, y, z'
'-z, -x, -y'
'-z, x, y'
'z, x, -y'
'z, -x, y'
'-y, -z, -x'
'y, -z, x'
'-y, z, x'
'y, z, -x'
'-y, -x, z'
'y, x, z'
'-y, x, -z'
'y, -x, -z'
'-x, -z, y'
'x, -z, -y'
'x, z, y'
'-x, z, -y'
'-z, -y, x'
'-z, y, -x'
'z, -y, -x'
'z, y, x'
'-x, -y+1/2, -z+1/2'
'x, y+1/2, -z+1/2'
'x, -y+1/2, z+1/2'
'-x, y+1/2, z+1/2'
'-z, -x+1/2, -y+1/2'
'-z, x+1/2, y+1/2'
'z, x+1/2, -y+1/2'
'z, -x+1/2, y+1/2'
'-y, -z+1/2, -x+1/2'
'y, -z+1/2, x+1/2'
'-y, z+1/2, x+1/2'
'y, z+1/2, -x+1/2'
'-y, -x+1/2, z+1/2'
'y, x+1/2, z+1/2'
'-y, x+1/2, -z+1/2'
'y, -x+1/2, -z+1/2'
'-x, -z+1/2, y+1/2'
'x, -z+1/2, -y+1/2'
'x, z+1/2, y+1/2'
'-x, z+1/2, -y+1/2'
'-z, -y+1/2, x+1/2'
'-z, y+1/2, -x+1/2'
'z, -y+1/2, -x+1/2'
'z, y+1/2, x+1/2'
'-x+1/2, -y, -z+1/2'
'x+1/2, y, -z+1/2'
'x+1/2, -y, z+1/2'
'-x+1/2, y, z+1/2'
'-z+1/2, -x, -y+1/2'
'-z+1/2, x, y+1/2'
'z+1/2, x, -y+1/2'
'z+1/2, -x, y+1/2'
'-y+1/2, -z, -x+1/2'
'y+1/2, -z, x+1/2'
'-y+1/2, z, x+1/2'
'y+1/2, z, -x+1/2'
'-y+1/2, -x, z+1/2'
'y+1/2, x, z+1/2'
'-y+1/2, x, -z+1/2'
'y+1/2, -x, -z+1/2'
'-x+1/2, -z, y+1/2'
'x+1/2, -z, -y+1/2'
'x+1/2, z, y+1/2'
'-x+1/2, z, -y+1/2'
'-z+1/2, -y, x+1/2'
'-z+1/2, y, -x+1/2'
'z+1/2, -y, -x+1/2'
'z+1/2, y, x+1/2'
'-x+1/2, -y+1/2, -z'
'x+1/2, y+1/2, -z'
'x+1/2, -y+1/2, z'
'-x+1/2, y+1/2, z'
'-z+1/2, -x+1/2, -y'
'-z+1/2, x+1/2, y'
'z+1/2, x+1/2, -y'
'z+1/2, -x+1/2, y'
'-y+1/2, -z+1/2, -x'
'y+1/2, -z+1/2, x'
'-y+1/2, z+1/2, x'
'y+1/2, z+1/2, -x'
'-y+1/2, -x+1/2, z'
'y+1/2, x+1/2, z'
'-y+1/2, x+1/2, -z'
'y+1/2, -x+1/2, -z'
'-x+1/2, -z+1/2, y'
'x+1/2, -z+1/2, -y'
'x+1/2, z+1/2, y'
'-x+1/2, z+1/2, -y'
'-z+1/2, -y+1/2, x'
'-z+1/2, y+1/2, -x'
'z+1/2, -y+1/2, -x'
'z+1/2, y+1/2, x'

loop_
_atom_site_label
_atom_site_type_symbol
_atom_site_fract_x
_atom_site_fract_y
_atom_site_fract_z
_atom_site_U_iso_or_equiv
_atom_site_adp_type
_atom_site_occupancy
_atom_site_site_symmetry_order
_atom_site_calc_flag
_atom_site_refinement_flags_posn
_atom_site_refinement_flags_adp
_atom_site_refinement_flags_occupancy
_atom_site_disorder_assembly
_atom_site_disorder_group
O2B O 0.4594(2) -0.0406(2) 0.0406(2) 0.008(2) Uani 0.5 6 d S T P . 2
O1 O 0.42693(14) 0.0000 0.13363(14) 0.0248(9) Uani 0.86 2 d S T P . 1
C4 C 0.38187(15) 0.0000 0.11813(15) 0.0320(15) Uani 0.86 4 d S T P . 1
C5 C 0.34212(15) 0.0000 0.15788(15) 0.0447(17) Uani 0.86 4 d S T P . .
C8 C 0.27027(16) 0.0000 0.22973(16) 0.058(2) Uani 0.86 4 d S T P . .
C9 C 0.31879(17) 0.0000 0.24422(18) 0.084(2) Uani 0.43 2 d S T P . 1
H9 H 0.3277 0.0000 0.2789 0.100 Uiso 0.43 2 calc RS T P . 1
N9 N 0.31879(17) 0.0000 0.24422(18) 0.084(2) Uani 0.43 2 d S T P . 2
C10 C 0.3547(2) 0.0000 0.2076(2) 0.0736(19) Uani 0.86 2 d S T P . .
H10 H 0.3893 0.0000 0.2170 0.088 Uiso 0.5 2 calc RS T P A 1
H10A H 0.3893 0.0000 0.2170 0.088 Uiso 0.62(8) 2 calc RS T P B 2
Zr1 Zr 0.5000 0.0000 0.09320(2) 0.0118(3) Uani 1 8 d S T P . .
O2A O 0.4465(2) -0.0535(2) 0.0535(2) 0.020(3) Uani 0.5 6 d S T P . 1
O3 O 0.4424(12) 0.0000 0.1516(10) 0.044(9) Uani 0.14 2 d S TU P . 2

loop_
_atom_site_aniso_label
_atom_site_aniso_U_11
_atom_site_aniso_U_22
_atom_site_aniso_U_33
_atom_site_aniso_U_23
_atom_site_aniso_U_13
_atom_site_aniso_U_12
O2B 0.008(2) 0.008(2) 0.008(2) -0.002(2) -0.002(2) 0.002(2)
O1 0.017(2) 0.043(2) 0.014(2) 0.000 0.0079(17) 0.000
C4 0.033(3) 0.030(4) 0.033(3) 0.000 0.021(3) 0.000
C5 0.032(2) 0.071(5) 0.032(2) 0.000 0.019(3) 0.000
C8 0.027(3) 0.121(7) 0.027(3) 0.000 0.014(3) 0.000
C9 0.035(3) 0.190(7) 0.026(3) 0.000 0.019(2) 0.000
N9 0.035(3) 0.190(7) 0.026(3) 0.000 0.019(2) 0.000
C10 0.038(3) 0.146(6) 0.037(3) 0.000 0.019(3) 0.000
Zr1 0.0146(3) 0.0146(3) 0.0061(4) 0.000 0.000 0.000
O2A 0.020(3) 0.020(3) 0.020(3) 0.002(3) 0.002(3) -0.002(3)
O3 0.06(2) 0.031(12) 0.039(18) 0.000 -0.042(13) 0.000

loop_
_atom_type_symbol
_atom_type_description
_atom_type_scat_dispersion_real
_atom_type_scat_dispersion_imag
_atom_type_scat_source
C C 0.0033 0.0016 'International Tables Vol C Tables 4.2.6.8 and 6.1.1.4'
H H 0.0000 0.0000 'International Tables Vol C Tables 4.2.6.8 and 6.1.1.4'
N N 0.0061 0.0033 'International Tables Vol C Tables 4.2.6.8 and 6.1.1.4'
O O 0.0106 0.0060 'International Tables Vol C Tables 4.2.6.8 and 6.1.1.4'
Zr Zr -2.9673 0.5597 'International Tables Vol C Tables 4.2.6.8 and 6.1.1.4'

loop_
_geom_angle_atom_site_label_1
_geom_angle_atom_site_label_2
_geom_angle_atom_site_label_3
_geom_angle
_geom_angle_site_symmetry_1
_geom_angle_site_symmetry_3
Zr1 O2B Zr1 115.65(17) . 153
Zr1 O2B Zr1 115.65(17) . 173
Zr1 O2B Zr1 115.65(17) 153 173
C4 O1 Zr1 132.1(4) . .
O1 C4 O1 128.0(6) 166 .
O1 C4 C5 116.0(3) 166 .
O1 C4 C5 116.0(3) . .
C10 C5 C4 120.8(3) . .
C10 C5 C4 120.8(3) 166 .
C10 C5 C10 118.4(6) . 166
C9 C8 C8 118.4(3) 166 145
C9 C8 C8 118.4(3) . 145
C9 C8 C9 123.3(6) 166 .
N9 C8 C8 118.4(3) 166 145
N9 C8 C8 118.4(3) . 145
N9 C8 N9 123.3(6) 166 .
C8 C9 H9 121.1 . .
C8 C9 C10 117.8(5) . .
C10 C9 H9 121.1 . .
C8 N9 C10 117.8(5) . .
C5 C10 H10 119.3 . .
C5 C10 H10A 119.3 . .
C9 C10 C5 121.4(5) . .
C9 C10 H10 119.3 . .
N9 C10 C5 121.4(5) . .
N9 C10 H10A 119.3 . .
O2B Zr1 O2B 62.8(3) 100_655 2_655
O2B Zr1 O2B 95.0(5) 100_655 99
O2B Zr1 O2B 95.0(5) . 2_655
O2B Zr1 O2B 62.8(3) . 100_655
O2B Zr1 O2B 62.8(3) . 99
O2B Zr1 O2B 62.8(3) 99 2_655
O2B Zr1 O3 147.90(14) . 181
O2B Zr1 O3 96.6(5) . 182_545
O2B Zr1 O3 147.90(14) 100_655 .
O2B Zr1 O3 147.90(14) 100_655 181
O2B Zr1 O3 147.90(14) 99 182_545
O2B Zr1 O3 96.6(5) 99 181
O2B Zr1 O3 147.90(14) 2_655 .
O2B Zr1 O3 96.6(5) 2_655 181
O2B Zr1 O3 96.6(5) 100_655 182_545
O2B Zr1 O3 147.90(14) . 2_655
O2B Zr1 O3 147.90(14) 2_655 182_545
O2B Zr1 O3 96.6(5) 100_655 2_655
O2B Zr1 O3 96.6(5) 99 .
O2B Zr1 O3 147.90(14) 99 2_655
O2B Zr1 O3 96.6(5) 2_655 2_655
O2B Zr1 O3 96.6(5) . .
O1 Zr1 O1 76.45(9) . 181
O1 Zr1 O1 76.45(9) 2_655 182_545
O1 Zr1 O1 122.1(2) 181 182_545
O1 Zr1 O1 76.45(9) 181 2_655
O1 Zr1 O1 76.45(9) . 182_545
O1 Zr1 O1 122.1(2) . 2_655
O3 Zr1 O3 59.6(7) 181 2_655
O3 Zr1 O3 89.2(11) 2_655 .
O3 Zr1 O3 59.6(7) 182_545 .
O3 Zr1 O3 89.2(11) 181 182_545
O3 Zr1 O3 59.6(7) 2_655 182_545
O3 Zr1 O3 59.6(7) 181 .
Zr1 O2A Zr1 101.0(3) . 153
Zr1 O2A Zr1 101.0(3) 153 173
Zr1 O2A Zr1 101.0(3) . 173

loop_
_geom_bond_atom_site_label_1
_geom_bond_atom_site_label_2
_geom_bond_distance
_geom_bond_site_symmetry_2
O2B Zr1 2.065(2) .
O2B Zr1 2.065(2) 153
O2B Zr1 2.065(2) 173
O1 C4 1.264(5) .
O1 Zr1 2.215(4) .
C4 O1 1.264(5) 166
C4 C5 1.491(8) .
C5 C10 1.360(6) .
C5 C10 1.360(6) 166
C8 C8 1.520(12) 145
C8 C9 1.343(5) .
C8 C9 1.343(5) 166
C8 N9 1.343(5) .
C8 N9 1.343(5) 166
C9 H9 0.9500 .
C9 C10 1.360(7) .
N9 C10 1.360(7) .
C10 H10 0.9500 .
C10 H10A 0.9500 .
Zr1 O2B 2.065(2) 2_655
Zr1 O2B 2.065(2) 100_655
Zr1 O2B 2.065(2) 99
Zr1 O1 2.215(4) 181
Zr1 O1 2.215(4) 2_655
Zr1 O1 2.215(4) 182_545
Zr1 O3 2.18(4) 2_655
Zr1 O3 2.18(4) .
Zr1 O3 2.18(4) 182_545
Zr1 O3 2.18(4) 181
O2A Zr1 2.266(4) 153
O2A Zr1 2.266(4) 173

loop_
_geom_torsion_atom_site_label_1
_geom_torsion_atom_site_label_2
_geom_torsion_atom_site_label_3
_geom_torsion_atom_site_label_4
_geom_torsion
_geom_torsion_site_symmetry_1
_geom_torsion_site_symmetry_4
O1 C4 C5 C10 180.000(0) 166 .
O1 C4 C5 C10 180.000(0) . 166
O1 C4 C5 C10 0.000(0) . .
O1 C4 C5 C10 0.000(0) 166 166
C4 C5 C10 C9 180.000(0) . .
C8 C8 C9 C10 180.000(0) 145 .
C8 C8 N9 C10 180.000(0) 145 .
C8 C9 C10 C5 0.000(0) . .
C8 N9 C10 C5 0.000(0) . .
C9 C8 C9 C10 0.000(0) 166 .
N9 C8 N9 C10 0.000(0) 166 .
C10 C5 C10 C9 0.000(0) 166 .
C10 C5 C10 N9 0.000(0) 166 .
Zr1 O1 C4 O1 0.0 . 166
Zr1 O1 C4 C5 180.0 . .

loop_
_smtbx_masks_void_nr
_smtbx_masks_void_average_x
_smtbx_masks_void_average_y
_smtbx_masks_void_average_z
_smtbx_masks_void_volume
_smtbx_masks_void_count_electrons
1 -0.623 -0.942 -0.570 12759.6 2549.9
